data_4315213
loop_
_publ_author_name
'Anukul Jana'
'Herbert W. Roesky'
'Carola Schulzke'
'Prinson P. Samuel'

_publ_section_title
;
 An Efficient Route for the Synthesis of a Tin(II) Substituted
 Carbodiimide from a Diazo Compound
;
_journal_name_full 'Inorganic Chemistry'
_journal_page_first 3461
_journal_page_last 3464
_journal_paper_doi 10.1021/ic100031d
_journal_volume 49
_journal_year 2010
_chemical_formula_sum 'C33 H50 N4 Si Sn'
_chemical_formula_weight 649.55
_chemical_name_systematic
;
 ?
;
_space_group_IT_number 12
_symmetry_cell_setting monoclinic
_symmetry_space_group_name_Hall '-C 2y'
_symmetry_space_group_name_H-M 'C 1 2/m 1'
_atom_sites_solution_hydrogens geom
_atom_sites_solution_primary direct
_atom_sites_solution_secondary difmap
_audit_creation_method SHELXL-97
_cell_angle_alpha 90.00
_cell_angle_beta 126.27(3)
_cell_angle_gamma 90.00
_cell_formula_units_Z 4
_cell_length_a 17.018(3)
_cell_length_b 19.998(4)
_cell_length_c 12.539(3)
_cell_measurement_reflns_used 27106
_cell_measurement_temperature 133(2)
_cell_measurement_theta_max 52.0
_cell_measurement_theta_min 2.9
_cell_volume 3440.5(18)
_computing_structure_refinement 'SHELXL-97 (Sheldrick, 1997)'
_diffrn_ambient_temperature 133(2)
_diffrn_measured_fraction_theta_full 0.993
_diffrn_measured_fraction_theta_max 0.993
_diffrn_measurement_device_type IPDSII
_diffrn_radiation_monochromator graphite
_diffrn_radiation_source 'fine-focus sealed tube'
_diffrn_radiation_type MoK\a
_diffrn_radiation_wavelength 0.71073
_diffrn_reflns_av_R_equivalents 0.0419
_diffrn_reflns_av_sigmaI/netI 0.0275
_diffrn_reflns_limit_h_max 20
_diffrn_reflns_limit_h_min -20
_diffrn_reflns_limit_k_max 23
_diffrn_reflns_limit_k_min -24
_diffrn_reflns_limit_l_max 15
_diffrn_reflns_limit_l_min -15
_diffrn_reflns_number 13525
_diffrn_reflns_theta_full 25.86
_diffrn_reflns_theta_max 25.86
_diffrn_reflns_theta_min 1.94
_exptl_absorpt_coefficient_mu 0.803
_exptl_absorpt_correction_T_max 0.9608
_exptl_absorpt_correction_T_min 0.8644
_exptl_absorpt_correction_type numerical
_exptl_absorpt_process_details 'face indexed'
_exptl_crystal_colour yellow
_exptl_crystal_density_diffrn 1.254
_exptl_crystal_density_method 'not measured'
_exptl_crystal_description block
_exptl_crystal_F_000 1360
_exptl_crystal_size_max 0.22
_exptl_crystal_size_mid 0.21
_exptl_crystal_size_min 0.19
_refine_diff_density_max 2.553
_refine_diff_density_min -1.638
_refine_diff_density_rms 0.101
_refine_ls_extinction_method none
_refine_ls_goodness_of_fit_ref 1.026
_refine_ls_hydrogen_treatment constr
_refine_ls_matrix_type full
_refine_ls_number_parameters 171
_refine_ls_number_reflns 3415
_refine_ls_number_restraints 0
_refine_ls_restrained_S_all 1.026
_refine_ls_R_factor_all 0.0514
_refine_ls_R_factor_gt 0.0477
_refine_ls_shift/su_max 0.000
_refine_ls_shift/su_mean 0.000
_refine_ls_structure_factor_coef Fsqd
_refine_ls_weighting_details 'calc w=1/[\s^2^(Fo^2^)+(0.0719P)^2^+15.1592P] where P=(Fo^2^+2Fc^2^)/3'
_refine_ls_weighting_scheme calc
_refine_ls_wR_factor_gt 0.1207
_refine_ls_wR_factor_ref 0.1227
_reflns_number_gt 3215
_reflns_number_total 3415
_reflns_threshold_expression >2sigma(I)
_cod_data_source_file ic100031d_si_001_1.cif
_cod_data_source_block ja59
_cod_original_cell_volume 3440.5(12)
_cod_database_code 4315213

loop_
_symmetry_equiv_pos_as_xyz
'x, y, z'
'-x, y, -z'
'x+1/2, y+1/2, z'
'-x+1/2, y+1/2, -z'
'-x, -y, -z'
'x, -y, z'
'-x+1/2, -y+1/2, -z'
'x+1/2, -y+1/2, z'

loop_
_atom_site_label
_atom_site_type_symbol
_atom_site_fract_x
_atom_site_fract_y
_atom_site_fract_z
_atom_site_U_iso_or_equiv
_atom_site_adp_type
_atom_site_occupancy
_atom_site_symmetry_multiplicity
_atom_site_calc_flag
_atom_site_refinement_flags
_atom_site_disorder_assembly
_atom_site_disorder_group
Sn1 Sn 0.06360(2) 0.0000 0.18153(3) 0.02862(14) Uani 1 2 d S . .
Si1 Si -0.32157(14) 0.0000 0.0817(2) 0.0623(6) Uani 1 2 d S . .
N1 N -0.0818(5) 0.0000 0.1223(8) 0.0757(10) Uani 1 2 d S . .
N2 N -0.1968(5) 0.0000 0.1702(8) 0.0757(10) Uani 1 2 d S . .
N3 N 0.1037(2) 0.07430(19) 0.3319(3) 0.0386(8) Uani 1 1 d . . .
C1 C -0.1373(6) 0.0000 0.1437(9) 0.0757(10) Uani 1 2 d S . .
C2 C -0.3737(4) -0.0753(4) -0.0258(6) 0.0757(10) Uani 1 1 d . . .
H2A H -0.4448 -0.0747 -0.0760 0.114 Uiso 1 1 calc R . .
H2B H -0.3477 -0.1157 0.0292 0.114 Uiso 1 1 calc R . .
H2C H -0.3560 -0.0753 -0.0873 0.114 Uiso 1 1 calc R . .
C3 C -0.3515(6) 0.0000 0.1997(9) 0.0757(10) Uani 1 2 d S . .
H3A H -0.4224 0.0000 0.1516 0.114 Uiso 1 2 calc SR . .
H3B H -0.3240 0.0400 0.2554 0.114 Uiso 0.50 1 calc PR . .
H3C H -0.3240 -0.0400 0.2554 0.114 Uiso 0.50 1 calc PR . .
C4 C 0.1217(3) 0.1398(2) 0.3039(5) 0.0477(11) Uani 1 1 d . . .
C5 C 0.2166(3) 0.1552(3) 0.3425(5) 0.0549(13) Uani 1 1 d . . .
C6 C 0.2318(4) 0.2181(3) 0.3109(7) 0.076(2) Uani 1 1 d . . .
H6 H 0.2950 0.2296 0.3367 0.091 Uiso 1 1 calc R . .
C7 C 0.1591(5) 0.2635(3) 0.2444(9) 0.093(3) Uani 1 1 d . . .
H7 H 0.1720 0.3065 0.2256 0.112 Uiso 1 1 calc R . .
C8 C 0.0655(5) 0.2476(3) 0.2034(9) 0.083(2) Uani 1 1 d . . .
H8 H 0.0146 0.2794 0.1543 0.100 Uiso 1 1 calc R . .
C9 C 0.0453(4) 0.1859(2) 0.2331(6) 0.0582(14) Uani 1 1 d . . .
C10 C 0.2992(3) 0.1047(3) 0.4126(5) 0.0621(14) Uani 1 1 d . . .
H10 H 0.2723 0.0616 0.4187 0.075 Uiso 1 1 calc R . .
C11 C 0.3814(6) 0.1267(7) 0.5529(8) 0.156(6) Uani 1 1 d . . .
H11A H 0.3549 0.1355 0.6029 0.234 Uiso 1 1 calc R . .
H11B H 0.4115 0.1676 0.5491 0.234 Uiso 1 1 calc R . .
H11C H 0.4306 0.0913 0.5968 0.234 Uiso 1 1 calc R . .
C12 C 0.3413(5) 0.0917(4) 0.3373(7) 0.0778(18) Uani 1 1 d . . .
H12A H 0.3938 0.0586 0.3849 0.117 Uiso 1 1 calc R . .
H12B H 0.3675 0.1334 0.3290 0.117 Uiso 1 1 calc R . .
H12C H 0.2901 0.0746 0.2490 0.117 Uiso 1 1 calc R . .
C13 C -0.0587(4) 0.1699(2) 0.1837(6) 0.0576(14) Uani 1 1 d . . .
H13 H -0.0579 0.1260 0.2227 0.069 Uiso 1 1 calc R . .
C14 C -0.1246(4) 0.1627(3) 0.0339(7) 0.0695(16) Uani 1 1 d . . .
H14A H -0.1910 0.1521 0.0041 0.104 Uiso 1 1 calc R . .
H14B H -0.1003 0.1266 0.0078 0.104 Uiso 1 1 calc R . .
H14C H -0.1251 0.2048 -0.0066 0.104 Uiso 1 1 calc R . .
C15 C -0.0995(5) 0.2232(3) 0.2281(9) 0.086(2) Uani 1 1 d . . .
H15A H -0.1660 0.2111 0.1954 0.129 Uiso 1 1 calc R . .
H15B H -0.1001 0.2669 0.1920 0.129 Uiso 1 1 calc R . .
H15C H -0.0582 0.2256 0.3249 0.129 Uiso 1 1 calc R . .
C16 C 0.1225(4) 0.1217(4) 0.5258(6) 0.0742(19) Uani 1 1 d . . .
H16A H 0.1256 0.1631 0.4867 0.111 Uiso 1 1 calc R . .
H16B H 0.1836 0.1157 0.6143 0.111 Uiso 1 1 calc R . .
H16C H 0.0680 0.1241 0.5325 0.111 Uiso 1 1 calc R . .
C17 C 0.1076(3) 0.0634(3) 0.4399(4) 0.0484(12) Uani 1 1 d . . .
C18 C 0.1017(4) 0.0000 0.4819(6) 0.0539(19) Uani 1 2 d S . .
H18 H 0.0922 0.0000 0.5493 0.065 Uiso 1 2 calc SR . .

loop_
_atom_site_aniso_label
_atom_site_aniso_U_11
_atom_site_aniso_U_22
_atom_site_aniso_U_33
_atom_site_aniso_U_23
_atom_site_aniso_U_13
_atom_site_aniso_U_12
Sn1 0.0258(2) 0.0356(2) 0.0245(2) 0.000 0.01491(16) 0.000
Si1 0.0318(9) 0.0957(16) 0.0568(12) 0.000 0.0247(9) 0.000
N1 0.0459(16) 0.107(3) 0.071(2) -0.005(4) 0.0325(16) 0.007(3)
N2 0.0459(16) 0.107(3) 0.071(2) -0.005(4) 0.0325(16) 0.007(3)
N3 0.0267(15) 0.056(2) 0.0379(17) -0.0162(16) 0.0215(14) -0.0097(15)
C1 0.0459(16) 0.107(3) 0.071(2) -0.005(4) 0.0325(16) 0.007(3)
C2 0.0459(16) 0.107(3) 0.071(2) -0.005(4) 0.0325(16) 0.007(3)
C3 0.0459(16) 0.107(3) 0.071(2) -0.005(4) 0.0325(16) 0.007(3)
C4 0.043(2) 0.052(3) 0.063(3) -0.028(2) 0.039(2) -0.018(2)
C5 0.045(2) 0.067(3) 0.068(3) -0.036(3) 0.042(2) -0.024(2)
C6 0.069(3) 0.063(3) 0.130(6) -0.054(4) 0.077(4) -0.039(3)
C7 0.095(5) 0.046(3) 0.188(8) -0.042(4) 0.110(6) -0.032(3)
C8 0.082(4) 0.039(3) 0.166(7) -0.025(3) 0.093(5) -0.013(3)
C9 0.056(3) 0.040(2) 0.102(4) -0.028(3) 0.060(3) -0.014(2)
C10 0.034(2) 0.099(4) 0.059(3) -0.019(3) 0.031(2) -0.017(2)
C11 0.056(4) 0.306(16) 0.082(5) -0.078(8) 0.028(4) 0.005(7)
C12 0.075(4) 0.092(5) 0.094(5) -0.007(4) 0.065(4) 0.010(3)
C13 0.049(3) 0.039(2) 0.100(4) -0.009(2) 0.053(3) 0.000(2)
C14 0.056(3) 0.056(3) 0.098(5) 0.011(3) 0.047(3) 0.000(3)
C15 0.080(4) 0.054(3) 0.166(7) -0.019(4) 0.096(5) -0.001(3)
C16 0.048(3) 0.127(5) 0.058(3) -0.047(4) 0.037(3) -0.022(3)
C17 0.0228(18) 0.093(4) 0.033(2) -0.019(2) 0.0187(17) -0.009(2)
C18 0.029(3) 0.113(6) 0.025(3) 0.000 0.019(2) 0.000

loop_
_atom_type_symbol
_atom_type_description
_atom_type_scat_dispersion_real
_atom_type_scat_dispersion_imag
_atom_type_scat_source
C C 0.0033 0.0016 'International Tables Vol C Tables 4.2.6.8 and 6.1.1.4'
H H 0.0000 0.0000 'International Tables Vol C Tables 4.2.6.8 and 6.1.1.4'
N N 0.0061 0.0033 'International Tables Vol C Tables 4.2.6.8 and 6.1.1.4'
Si Si 0.0817 0.0704 'International Tables Vol C Tables 4.2.6.8 and 6.1.1.4'
Sn Sn -0.6537 1.4246 'International Tables Vol C Tables 4.2.6.8 and 6.1.1.4'

loop_
_geom_angle_atom_site_label_1
_geom_angle_atom_site_label_2
_geom_angle_atom_site_label_3
_geom_angle
_geom_angle_site_symmetry_1
_geom_angle_site_symmetry_3
_geom_angle_publ_flag
N1 Sn1 N3 90.35(18) . . ?
N1 Sn1 N3 90.35(18) . 6 ?
N3 Sn1 N3 86.5(2) . 6 ?
N2 Si1 C3 107.9(4) . . ?
N2 Si1 C2 110.2(2) . . ?
C3 Si1 C2 110.2(3) . . ?
N2 Si1 C2 110.2(2) . 6 ?
C3 Si1 C2 110.2(3) . 6 ?
C2 Si1 C2 108.2(4) . 6 ?
C1 N1 Sn1 152.5(8) . . ?
C1 N2 Si1 136.2(7) . . ?
C17 N3 C4 120.6(4) . . ?
C17 N3 Sn1 124.8(3) . . ?
C4 N3 Sn1 114.5(3) . . ?
N1 C1 N2 178.6(10) . . ?
C9 C4 C5 121.1(5) . . ?
C9 C4 N3 120.1(4) . . ?
C5 C4 N3 118.7(4) . . ?
C6 C5 C4 117.8(5) . . ?
C6 C5 C10 120.2(4) . . ?
C4 C5 C10 122.0(5) . . ?
C7 C6 C5 121.8(5) . . ?
C6 C7 C8 120.3(6) . . ?
C9 C8 C7 121.0(6) . . ?
C8 C9 C4 118.0(5) . . ?
C8 C9 C13 119.3(5) . . ?
C4 C9 C13 122.6(4) . . ?
C12 C10 C5 111.8(5) . . ?
C12 C10 C11 108.7(5) . . ?
C5 C10 C11 112.2(6) . . ?
C14 C13 C9 110.7(5) . . ?
C14 C13 C15 110.4(5) . . ?
C9 C13 C15 111.7(4) . . ?
N3 C17 C18 124.0(4) . . ?
N3 C17 C16 119.1(5) . . ?
C18 C17 C16 116.9(4) . . ?
C17 C18 C17 130.0(5) . 6 ?

loop_
_geom_bond_atom_site_label_1
_geom_bond_atom_site_label_2
_geom_bond_distance
_geom_bond_site_symmetry_2
_geom_bond_publ_flag
Sn1 N1 2.121(7) . ?
Sn1 N3 2.169(3) . ?
Sn1 N3 2.169(3) 6 ?
Si1 N2 1.718(7) . ?
Si1 C3 1.827(9) . ?
Si1 C2 1.860(7) . ?
Si1 C2 1.860(7) 6 ?
N1 C1 1.124(10) . ?
N2 C1 1.239(11) . ?
N3 C17 1.334(6) . ?
N3 C4 1.436(6) . ?
C4 C9 1.401(8) . ?
C4 C5 1.418(6) . ?
C5 C6 1.389(8) . ?
C5 C10 1.520(8) . ?
C6 C7 1.353(10) . ?
C7 C8 1.391(8) . ?
C8 C9 1.390(8) . ?
C9 C13 1.524(6) . ?
C10 C12 1.508(7) . ?
C10 C11 1.529(9) . ?
C13 C14 1.521(9) . ?
C13 C15 1.545(7) . ?
C16 C17 1.504(7) . ?
C17 C18 1.398(6) . ?
C18 C17 1.398(6) 6 ?
